data_1528192
loop_
_publ_author_name
'Wellern, H.O.'
'Mueller, U.'

_publ_section_title
;
 Die Kristallstruktur und das Schwingungsspektrum von Titantrichloridazid,
 Ti Cl3 N3
;
_journal_name_full 'Chemische Berichte'
_journal_page_first 3039
_journal_page_last 3046
_journal_volume 109
_journal_year 1976
_chemical_formula_sum 'Cl3 N3 Ti'
_chemical_name_systematic 'Ti Cl3 N3'
_space_group_IT_number 2
_symmetry_space_group_name_Hall '-P 1'
_symmetry_space_group_name_H-M 'P -1'
_cell_angle_alpha 97.4
_cell_angle_beta 101
_cell_angle_gamma 89.7
_cell_formula_units_Z 2
_cell_length_a 6.71
_cell_length_b 7.6
_cell_length_c 5.81
_cell_volume 288.364
_citation_journal_id_ASTM CHBEAM
_cod_data_source_file Wellern_CHBEAM_1976_1770.cif
_cod_data_source_block Cl3N3Ti1
_cod_original_cell_volume 288.3638
_cod_original_formula_sum 'Cl3 N3 Ti1'
_cod_database_code 1528192

loop_
_symmetry_equiv_pos_as_xyz
x,y,z
-x,-y,-z

loop_
_atom_site_label
_atom_site_type_symbol
_atom_site_fract_x
_atom_site_fract_y
_atom_site_fract_z
_atom_site_occupancy
_atom_site_U_iso_or_equiv
Cl3 Cl-1 -0.344 0.25 0.3765 1 0.0
N1 N 0.113 0.12 0.607 1 0.0
N3 N 0.372 0.325 0.806 1 0.0
Ti1 Ti+4 -0.066 0.1339 0.2818 1 0.0
Cl2 Cl-1 0.0867 0.3803 0.2371 1 0.0
Cl1 Cl-1 -0.2305 0.0354 -0.1074 1 0.0
N2 N 0.249 0.228 0.71 1 0.0
